data_5000299
loop_
_publ_author_name
'Oleg V. Ozerov'
'H\'el\`ene F. Gerard'
'Lori A. Watson'
'John C. Huffman'
'Kenneth G. Caulton'

_publ_section_title
;
Double Silyl Migration Converting ORe[N(SiMe2CH2PCy2)2] to
NRe[O(SiMe2CH2PCy2)2] Substructures
;
_journal_name_full 'Inorganic Chemistry'
_journal_page_first 5615
_journal_page_last 5625
_journal_paper_doi 10.1021/ic020424p
_journal_volume 41
_journal_year 2002
_chemical_formula_moiety ?
_chemical_formula_sum 'C30 H60 Cl2 N O P2 Re Si2'
_chemical_formula_weight 826.043
_space_group_IT_number 14
_symmetry_cell_setting monoclinic
_symmetry_space_group_name_Hall '-P 2yn'
_symmetry_space_group_name_H-M 'P 1 21/n 1'
_audit_creation_method 'minor manual editing of SDT2CIF v. 1.2 BETA  output'
_cell_angle_alpha 90
_cell_angle_beta 100.6530
_cell_angle_gamma 90
_cell_formula_units_Z 4
_cell_length_a 11.2394(3)
_cell_length_b 13.2263(3)
_cell_length_c 24.2823(6)
_cell_measurement_reflns_used 9835
_cell_measurement_temperature ?
_cell_measurement_theta_max 30.02
_cell_measurement_theta_min 2.40
_cell_volume 3547.49(15)
_computing_data_reduction 'SAINT (Bruker, 1999), XTEL (local package)'
_diffrn_ambient_temperature ?
_diffrn_detector 'CCD area detector'
_diffrn_detector_area_resol_mean 44.52
_diffrn_detector_type 'Bruker SMART 6000'
_diffrn_measured_fraction_theta_full 1
_diffrn_measured_fraction_theta_max 1
_diffrn_measurement_details '   0.30 degree frames measured for   5.17 seconds each'
_diffrn_measurement_device 'three-circle goniometer with fixed chi'
_diffrn_measurement_device_type 'Bruker Platform goniometer'
_diffrn_measurement_method '\w scans'
_diffrn_radiation_type 'Mo K\a'
_diffrn_radiation_wavelength 0.71073
_diffrn_reflns_av_R_equivalents 0.048
_diffrn_reflns_limit_h_max 15
_diffrn_reflns_limit_h_min -15
_diffrn_reflns_limit_k_max 18
_diffrn_reflns_limit_k_min -18
_diffrn_reflns_limit_l_max 34
_diffrn_reflns_limit_l_min -34
_diffrn_reflns_number 96977
_diffrn_reflns_theta_full 29.9924
_diffrn_reflns_theta_max 29.9924
_diffrn_reflns_theta_min 2.16782
_diffrn_standards_decay_% 0.0
_diffrn_standards_interval_time 313
_diffrn_standards_number 9836
_exptl_absorpt_coefficient_mu 3.7606
_exptl_absorpt_correction_T_max ?
_exptl_absorpt_correction_T_min ?
_exptl_absorpt_correction_type ?
_exptl_absorpt_process_details ?
_exptl_crystal_colour yellow
_exptl_crystal_density_diffrn 1.547
_exptl_crystal_density_meas ?
_exptl_crystal_density_method 'not measured'
_exptl_crystal_description multifaceted
_exptl_crystal_F_000 1688
_exptl_crystal_size_max .3
_exptl_crystal_size_mid .2
_exptl_crystal_size_min .18
_refine_diff_density_max 1.68
_refine_diff_density_min -0.4
_refine_ls_abs_structure_details none
_refine_ls_abs_structure_Flack ?
_refine_ls_extinction_coef -0.000000045(6)
_refine_ls_extinction_expression
;
Larson, A. C. (1967).  Acta Cryst. 23, p. 664.  Eq. (3)
;
_refine_ls_extinction_method Zachariasen
_refine_ls_goodness_of_fit_ref 0.4336
_refine_ls_hydrogen_treatment ?
_refine_ls_matrix_type full
_refine_ls_number_parameters 593
_refine_ls_number_reflns 7742
_refine_ls_R_factor_gt 0.0160
_refine_ls_shift/su_max 0.0549
_refine_ls_structure_factor_coef F
_refine_ls_weighting_details w^-1^=\s^2^(F)+(.07F)^2^
_refine_ls_weighting_scheme calc
_refine_ls_wR_factor_ref 0.0189
_reflns_number_gt 7742
_reflns_number_total 10364
_reflns_threshold_expression 'Fo^2^> 2.33\s(Fo^2^)'
_cod_original_sg_symbol_H-M 'P 21/n'
_cod_original_formula_sum 'C30 H60 Cl2 N1 O1 P2 Re1 Si2'
_cod_database_code 5000299

loop_
_symmetry_equiv_pos_as_xyz
x,y,z
1/2-x,1/2+y,1/2-z
1/2+x,1/2-y,1/2+z
-x,-y,-z

loop_
_atom_site_label
_atom_site_type_symbol
_atom_site_fract_x
_atom_site_fract_y
_atom_site_fract_z
_atom_site_U_iso_or_equiv
_atom_site_adp_type
_atom_site_occupancy
_atom_site_disorder_group
_atom_site_disorder_assembly
Re1 RE 0.326556(10) 0.273226(9) 0.197864(5) 0.01033(3) Uani 1 0 .
Cl1 CL 0.16450(7) 0.16405(6) 0.15712(3) 0.0168(2) Uani 1 0 .
Cl2 CL 0.18067(7) 0.31709(6) 0.25573(3) 0.0180(2) Uani 1 0 .
P1 P 0.41274(7) 0.22789(6) 0.11734(3) 0.01182(19) Uani 1 0 .
P2 P 0.41083(7) 0.43985(6) 0.22205(3) 0.0115(2) Uani 1 0 .
Si1 SI 0.19173(8) 0.36350(7) 0.05369(4) 0.0133(2) Uani 1 0 .
Si2 SI 0.16134(8) 0.51187(7) 0.15108(4) 0.0141(2) Uani 1 0 .
O1 O 0.1977(2) 0.40997(16) 0.11718(9) 0.0147(6) Uani 1 0 .
N1 N 0.4312(2) 0.21003(19) 0.24104(11) 0.0156(8) Uani 1 0 .
C1 C 0.1900(4) 0.4667(3) 0.00126(15) 0.0218(10) Uani 1 0 .
C2 C 0.0566(3) 0.2839(3) 0.03126(14) 0.0192(9) Uani 1 0 .
C3 C 0.3366(3) 0.2927(2) 0.05354(14) 0.0156(9) Uani 1 0 .
C4 C 0.5737(3) 0.2629(2) 0.11949(13) 0.0143(8) Uani 1 0 .
C5 C 0.6601(3) 0.2323(3) 0.17322(14) 0.0200(9) Uani 1 0 .
C6 C 0.7847(3) 0.2803(3) 0.17494(15) 0.0215(10) Uani 1 0 .
C7 C 0.8380(3) 0.2507(3) 0.12388(17) 0.0236(11) Uani 1 0 .
C8 C 0.7512(3) 0.2783(3) 0.07005(15) 0.0230(10) Uani 1 0 .
C9 C 0.6263(3) 0.2310(3) 0.06833(15) 0.0227(10) Uani 1 0 .
C10 C 0.4096(3) 0.0911(2) 0.09900(15) 0.0192(10) Uani 1 0 .
C11 C 0.4422(4) 0.0220(3) 0.14958(17) 0.0244(11) Uani 1 0 .
C12 C 0.4613(4) -0.0860(3) 0.1320(2) 0.0292(13) Uani 1 0 .
C13 C 0.3555(4) -0.1270(3) 0.0900(2) 0.0345(14) Uani 1 0 .
C14 C 0.3224(5) -0.0562(3) 0.04023(19) 0.0372(15) Uani 1 0 .
C15 C 0.2986(5) 0.0509(3) 0.05933(19) 0.0360(14) Uani 1 0 .
C16 C 0.1510(4) 0.6273(3) 0.10664(17) 0.0236(11) Uani 1 0 .
C17 C 0.0103(3) 0.4943(3) 0.16950(17) 0.0218(10) Uani 1 0 .
C18 C 0.2853(3) 0.5285(2) 0.21423(13) 0.0142(8) Uani 1 0 .
C19 C 0.5211(3) 0.5015(2) 0.18415(13) 0.0145(8) Uani 1 0 .
C20 C 0.4646(3) 0.5265(3) 0.12347(14) 0.0185(9) Uani 1 0 .
C21 C 0.5588(3) 0.5633(3) 0.09013(15) 0.0221(10) Uani 1 0 .
C22 C 0.6254(4) 0.6555(3) 0.11789(16) 0.0244(11) Uani 1 0 .
C23 C 0.6787(3) 0.6354(3) 0.17909(16) 0.0239(11) Uani 1 0 .
C24 C 0.5831(3) 0.5971(3) 0.21194(15) 0.0197(10) Uani 1 0 .
C25 C 0.4928(3) 0.4484(2) 0.29535(13) 0.0141(8) Uani 1 0 .
C26 C 0.6158(3) 0.3942(3) 0.30271(14) 0.0185(9) Uani 1 0 .
C27 C 0.6874(3) 0.4080(3) 0.36194(16) 0.0238(10) Uani 1 0 .
C28 C 0.6160(4) 0.3707(3) 0.40516(16) 0.0285(11) Uani 1 0 .
C29 C 0.4934(3) 0.4238(3) 0.39821(15) 0.0242(11) Uani 1 0 .
C30 C 0.4217(3) 0.4094(3) 0.33892(14) 0.0170(9) Uani 1 0 .
H1 H 0.256(4) 0.509(3) 0.0102(18) 0.033(12) Uiso 1 0 .
H2 H 0.196(4) 0.438(3) -0.0363(18) 0.031(12) Uiso 1 0 .
H3 H 0.120(4) 0.506(4) -0.0040(19) 0.043(14) Uiso 1 0 .
H4 H -0.016(4) 0.322(3) 0.0314(17) 0.032(12) Uiso 1 0 .
H5 H 0.057(4) 0.264(3) -0.0055(18) 0.025(11) Uiso 1 0 .
H6 H 0.053(5) 0.227(4) 0.055(2) 0.053(15) Uiso 1 0 .
H7 H 0.393(3) 0.338(3) 0.0463(14) 0.013(9) Uiso 1 0 .
H8 H 0.326(3) 0.250(3) 0.0246(16) 0.015(10) Uiso 1 0 .
H9 H 0.570(3) 0.340(3) 0.1187(14) 0.011(9) Uiso 1 0 .
H10 H 0.632(3) 0.249(3) 0.2058(17) 0.019(10) Uiso 1 0 .
H11 H 0.666(3) 0.158(3) 0.1735(16) 0.023(11) Uiso 1 0 .
H12 H 0.774(3) 0.355(3) 0.1749(15) 0.018(10) Uiso 1 0 .
H13 H 0.835(3) 0.264(3) 0.2064(16) 0.019(10) Uiso 1 0 .
H14 H 0.921(4) 0.281(3) 0.1264(17) 0.029(11) Uiso 1 0 .
H15 H 0.850(4) 0.175(3) 0.1249(18) 0.035(12) Uiso 1 0 .
H16 H 0.742(3) 0.349(3) 0.0681(16) 0.018(10) Uiso 1 0 .
H17 H 0.782(4) 0.258(3) 0.0383(17) 0.023(11) Uiso 1 0 .
H18 H 0.632(4) 0.157(3) 0.0675(18) 0.032(12) Uiso 1 0 .
H19 H 0.573(4) 0.250(3) 0.0321(18) 0.025(11) Uiso 1 0 .
H20 H 0.476(4) 0.085(4) 0.0735(19) 0.046(14) Uiso 1 0 .
H21 H 0.514(4) 0.046(3) 0.1730(17) 0.028(11) Uiso 1 0 .
H22 H 0.369(4) 0.020(3) 0.1682(18) 0.038(13) Uiso 1 0 .
H23 H 0.529(4) -0.087(3) 0.1130(17) 0.030(12) Uiso 1 0 .
H24 H 0.480(4) -0.127(3) 0.1632(17) 0.026(11) Uiso 1 0 .
H25 H 0.385(5) -0.190(4) 0.074(2) 0.055(15) Uiso 1 0 .
H26 H 0.283(4) -0.137(3) 0.1118(18) 0.036(12) Uiso 1 0 .
H27 H 0.384(5) -0.051(4) 0.019(2) 0.046(15) Uiso 1 0 .
H28 H 0.247(5) -0.081(4) 0.017(2) 0.054(15) Uiso 1 0 .
H29 H 0.226(5) 0.052(4) 0.079(2) 0.049(15) Uiso 1 0 .
H30 H 0.292(5) 0.092(4) 0.024(2) 0.059(16) Uiso 1 0 .
H31 H 0.216(4) 0.636(3) 0.0896(17) 0.026(11) Uiso 1 0 .
H32 H 0.084(4) 0.627(3) 0.0793(19) 0.035(12) Uiso 1 0 .
H33 H 0.147(4) 0.677(4) 0.129(2) 0.051(15) Uiso 1 0 .
H34 H -0.010(4) 0.547(4) 0.1887(19) 0.040(13) Uiso 1 0 .
H35 H -0.047(4) 0.490(3) 0.1365(17) 0.020(10) Uiso 1 0 .
H36 H 0.004(4) 0.438(3) 0.1909(18) 0.030(12) Uiso 1 0 .
H37 H 0.315(3) 0.598(3) 0.2171(14) 0.012(9) Uiso 1 0 .
H38 H 0.246(4) 0.520(3) 0.2447(17) 0.028(11) Uiso 1 0 .
H39 H 0.582(3) 0.451(3) 0.1839(15) 0.018(10) Uiso 1 0 .
H40 H 0.421(3) 0.471(3) 0.1054(16) 0.020(10) Uiso 1 0 .
H41 H 0.407(4) 0.578(3) 0.1225(16) 0.023(10) Uiso 1 0 .
H42 H 0.617(3) 0.510(3) 0.0886(16) 0.020(10) Uiso 1 0 .
H43 H 0.518(4) 0.579(3) 0.0519(18) 0.034(12) Uiso 1 0 .
H44 H 0.692(4) 0.676(3) 0.0994(17) 0.029(11) Uiso 1 0 .
H45 H 0.571(4) 0.710(3) 0.1156(18) 0.034(12) Uiso 1 0 .
H46 H 0.745(4) 0.587(3) 0.1829(16) 0.024(11) Uiso 1 0 .
H47 H 0.714(4) 0.696(3) 0.1955(16) 0.022(10) Uiso 1 0 .
H48 H 0.523(3) 0.649(3) 0.2128(15) 0.012(9) Uiso 1 0 .
H49 H 0.627(3) 0.583(3) 0.2490(16) 0.018(10) Uiso 1 0 .
H50 H 0.504(3) 0.519(3) 0.3010(14) 0.006(8) Uiso 1 0 .
H51 H 0.600(3) 0.320(3) 0.2957(16) 0.022(10) Uiso 1 0 .
H52 H 0.661(3) 0.418(3) 0.2764(16) 0.018(10) Uiso 1 0 .
H53 H 0.760(4) 0.373(3) 0.3667(17) 0.033(12) Uiso 1 0 .
H54 H 0.707(3) 0.478(3) 0.3668(15) 0.018(10) Uiso 1 0 .
H55 H 0.606(4) 0.300(4) 0.4011(18) 0.034(12) Uiso 1 0 .
H56 H 0.658(4) 0.381(3) 0.4410(17) 0.026(11) Uiso 1 0 .
H57 H 0.450(4) 0.395(3) 0.4251(17) 0.028(11) Uiso 1 0 .
H58 H 0.502(4) 0.500(3) 0.4065(17) 0.027(11) Uiso 1 0 .
H59 H 0.345(3) 0.443(3) 0.3363(14) 0.012(9) Uiso 1 0 .
H60 H 0.409(3) 0.339(3) 0.3327(15) 0.012(9) Uiso 1 0 .

loop_
_atom_site_aniso_label
_atom_site_aniso_U_11
_atom_site_aniso_U_22
_atom_site_aniso_U_33
_atom_site_aniso_U_12
_atom_site_aniso_U_13
_atom_site_aniso_U_23
Re1 0.01131(9) 0.00860(9) 0.0113(3) -0.00030(5) 0.00254(4) 0.00000(5)
Cl1 0.0168(4) 0.0140(3) 0.0185(6) -0.0036(3) 0.0005(3) 0.0000(3)
Cl2 0.0176(4) 0.0172(4) 0.0213(7) -0.0014(3) 0.0089(3) -0.0024(3)
P1 0.0127(3) 0.0107(3) 0.0121(5) 0.0007(3) 0.0024(3) -0.0003(3)
P2 0.0118(4) 0.0097(3) 0.0130(5) -0.0003(3) 0.0020(3) -0.0002(3)
Si1 0.0143(4) 0.0138(4) 0.0118(5) 0.0019(3) 0.0021(3) 0.0005(3)
Si2 0.0138(4) 0.0123(4) 0.0153(6) 0.0020(3) 0.0005(3) -0.0013(3)
O1 0.0168(11) 0.0132(10) 0.0138(11) 0.0007(9) 0.0024(8) -0.0008(8)
N1 0.0174(13) 0.0140(13) 0.0150(13) 0.0003(10) 0.0021(10) -0.0002(10)
C1 0.0253(18) 0.0214(17) 0.0188(17) 0.0038(15) 0.0045(14) 0.0069(14)
C2 0.0182(15) 0.0225(17) 0.0162(16) 0.0003(14) 0.0012(12) -0.0006(13)
C3 0.0166(15) 0.0161(15) 0.0141(15) 0.0018(12) 0.0032(12) 0.0000(11)
C4 0.0136(13) 0.0132(13) 0.0164(15) 0.0010(12) 0.0036(11) -0.0014(12)
C5 0.0155(14) 0.0230(16) 0.0211(17) -0.0009(14) 0.0020(12) 0.0045(15)
C6 0.0157(15) 0.0252(17) 0.0225(18) -0.0014(14) 0.0004(13) 0.0050(15)
C7 0.0156(15) 0.0212(17) 0.035(2) -0.0002(12) 0.0065(14) -0.0013(14)
C8 0.0191(16) 0.0278(18) 0.0245(18) -0.0010(15) 0.0105(13) -0.0061(16)
C9 0.0177(15) 0.0286(18) 0.0234(18) -0.0022(15) 0.0084(13) -0.0074(16)
C10 0.0248(17) 0.0111(14) 0.0228(18) -0.0004(12) 0.0068(13) -0.0019(12)
C11 0.0266(19) 0.0143(15) 0.030(2) 0.0023(14) -0.0012(16) 0.0016(14)
C12 0.0251(19) 0.0143(16) 0.050(3) 0.0015(14) 0.0131(18) 0.0026(16)
C13 0.040(2) 0.0183(17) 0.050(3) -0.0015(17) 0.019(2) -0.0077(18)
C14 0.055(3) 0.024(2) 0.034(3) -0.0104(19) 0.012(2) -0.0165(17)
C15 0.053(3) 0.0223(19) 0.028(2) -0.0055(19) -0.0055(19) -0.0038(16)
C16 0.0286(19) 0.0158(15) 0.025(2) 0.0048(14) -0.0001(15) 0.0016(14)
C17 0.0135(15) 0.0254(18) 0.026(2) 0.0014(13) 0.0021(14) -0.0078(15)
C18 0.0149(14) 0.0125(13) 0.0156(15) 0.0001(11) 0.0035(12) -0.0005(11)
C19 0.0145(14) 0.0131(13) 0.0167(16) -0.0016(11) 0.0048(12) 0.0003(11)
C20 0.0209(16) 0.0169(15) 0.0185(17) -0.0011(13) 0.0059(13) 0.0022(13)
C21 0.0278(18) 0.0191(16) 0.0216(18) -0.0035(14) 0.0105(14) 0.0016(14)
C22 0.0292(19) 0.0172(16) 0.030(2) -0.0055(14) 0.0136(16) 0.0011(14)
C23 0.0211(17) 0.0221(17) 0.030(2) -0.0084(14) 0.0084(14) -0.0034(15)
C24 0.0210(16) 0.0161(15) 0.0225(18) -0.0049(13) 0.0049(13) -0.0027(13)
C25 0.0146(14) 0.0128(13) 0.0144(15) -0.0004(11) 0.0013(11) -0.0010(11)
C26 0.0165(15) 0.0177(15) 0.0202(17) 0.0014(12) 0.0008(12) -0.0006(13)
C27 0.0175(16) 0.0243(18) 0.026(2) 0.0019(14) -0.0052(13) 0.0000(15)
C28 0.029(2) 0.033(2) 0.0193(18) 0.0025(17) -0.0052(15) 0.0032(16)
C29 0.0263(18) 0.0287(19) 0.0164(17) 0.0019(15) 0.0011(14) 0.0002(14)
C30 0.0183(15) 0.0175(15) 0.0153(15) 0.0004(13) 0.0035(12) 0.0018(12)

loop_
_atom_type_symbol
_atom_type_description
_atom_type_scat_dispersion_real
_atom_type_scat_dispersion_imag
_atom_type_scat_source
RE Re -1.598 7.232 'International Tables Vol. IV (1974) Table 2.2B'
CL Cl 0.132 0.159 'International Tables Vol. IV (1974) Table 2.2B'
P P 0.09 0.095 'International Tables Vol. IV (1974) Table 2.2B'
SI Si 0.072 0.071 'International Tables Vol. IV (1974) Table 2.2B'
O O 0.008 0.006 'International Tables Vol. IV (1974) Table 2.2B'
N N 0.004 0.003 'International Tables Vol. IV (1974) Table 2.2B'
C C 0.002 0.002 'International Tables Vol. IV (1974) Table 2.2B'
H H 0 0 'International Tables Vol. IV (1974) Table 2.2B'

loop_
_geom_angle_atom_site_label_1
_geom_angle_atom_site_label_2
_geom_angle_atom_site_label_3
_geom_angle
_geom_angle_site_symmetry_1
_geom_angle_site_symmetry_2
_geom_angle_site_symmetry_3
_geom_angle_publ_flag
Cl1 Re1 Cl2 80.73(3) . . . no
Cl1 Re1 P1 84.48(3) . . . no
Cl1 Re1 P2 151.86(3) . . . no
Cl1 Re1 N1 110.85(9) . . . no
Cl2 Re1 P1 161.29(3) . . . no
Cl2 Re1 P2 85.29(3) . . . no
Cl2 Re1 N1 103.44(9) . . . no
P1 Re1 P2 102.97(3) . . . no
P1 Re1 N1 92.47(9) . . . no
P2 Re1 N1 96.07(9) . . . no
Re1 P1 C3 111.91(10) . . . no
Re1 P1 C4 116.72(10) . . . no
Re1 P1 C10 116.27(11) . . . no
C3 P1 C4 101.93(15) . . . no
C3 P1 C10 105.44(15) . . . no
C4 P1 C10 102.97(15) . . . no
Re1 P2 C18 107.45(11) . . . no
Re1 P2 C19 122.91(10) . . . no
Re1 P2 C25 113.01(10) . . . no
C18 P2 C19 103.93(15) . . . no
C18 P2 C25 107.46(14) . . . no
C19 P2 C25 100.94(14) . . . no
O1 Si1 C1 111.04(15) . . . no
O1 Si1 C2 112.18(14) . . . no
O1 Si1 C3 107.59(13) . . . no
C1 Si1 C2 108.17(17) . . . no
C1 Si1 C3 105.28(16) . . . no
C2 Si1 C3 112.39(16) . . . no
O1 Si2 C16 111.79(15) . . . no
O1 Si2 C17 109.71(15) . . . no
O1 Si2 C18 106.52(13) . . . no
C16 Si2 C17 106.36(19) . . . no
C16 Si2 C18 109.50(17) . . . no
C17 Si2 C18 113.06(16) . . . no
Si1 O1 Si2 142.24(15) . . . no
Si1 C1 H1 112(3) . . . no
Si1 C1 H2 111(2) . . . no
Si1 C1 H3 114(3) . . . no
H1 C1 H2 105(3) . . . no
H1 C1 H3 108(4) . . . no
H2 C1 H3 106(4) . . . no
Si1 C2 H4 111(3) . . . no
Si1 C2 H5 107(3) . . . no
Si1 C2 H6 113(3) . . . no
H4 C2 H5 108(3) . . . no
H4 C2 H6 106(4) . . . no
H5 C2 H6 112(4) . . . no
P1 C3 Si1 119.97(17) . . . no
P1 C3 H7 104(2) . . . no
P1 C3 H8 110(2) . . . no
Si1 C3 H7 108(2) . . . no
Si1 C3 H8 109(2) . . . no
H7 C3 H8 105(3) . . . no
P1 C4 C5 114.8(2) . . . no
P1 C4 C9 115.4(2) . . . no
P1 C4 H9 102.0(19) . . . no
C5 C4 C9 109.8(3) . . . no
C5 C4 H9 107.4(19) . . . no
C9 C4 H9 106.5(19) . . . no
C4 C5 C6 110.3(3) . . . no
C4 C5 H10 113(2) . . . no
C4 C5 H11 107(2) . . . no
C6 C5 H10 109(2) . . . no
C6 C5 H11 111(2) . . . no
H10 C5 H11 105(3) . . . no
C5 C6 C7 111.5(3) . . . no
C5 C6 H12 108(2) . . . no
C5 C6 H13 111(2) . . . no
C7 C6 H12 108(2) . . . no
C7 C6 H13 110(2) . . . no
H12 C6 H13 108(3) . . . no
C6 C7 C8 110.5(3) . . . no
C6 C7 H14 110(2) . . . no
C6 C7 H15 108(2) . . . no
C8 C7 H14 113(2) . . . no
C8 C7 H15 109(2) . . . no
H14 C7 H15 106(3) . . . no
C7 C8 C9 111.3(3) . . . no
C7 C8 H16 109(2) . . . no
C7 C8 H17 111(2) . . . no
C9 C8 H16 109(2) . . . no
C9 C8 H17 110(2) . . . no
H16 C8 H17 107(3) . . . no
C4 C9 C8 110.8(3) . . . no
C4 C9 H18 109(2) . . . no
C4 C9 H19 113(2) . . . no
C8 C9 H18 110(2) . . . no
C8 C9 H19 108(2) . . . no
H18 C9 H19 105(3) . . . no
P1 C10 C11 113.6(2) . . . no
P1 C10 C15 117.9(3) . . . no
P1 C10 H20 103(3) . . . no
C11 C10 C15 110.3(3) . . . no
C11 C10 H20 110(3) . . . no
C15 C10 H20 101(3) . . . no
C10 C11 C12 111.4(3) . . . no
C10 C11 H21 110(2) . . . no
C10 C11 H22 106(3) . . . no
C12 C11 H21 109(2) . . . no
C12 C11 H22 106(3) . . . no
H21 C11 H22 114(3) . . . no
C11 C12 C13 113.0(3) . . . no
C11 C12 H23 108(3) . . . no
C11 C12 H24 110(3) . . . no
C13 C12 H23 105(3) . . . no
C13 C12 H24 112(3) . . . no
H23 C12 H24 107(3) . . . no
C12 C13 C14 111.1(3) . . . no
C12 C13 H25 107(3) . . . no
C12 C13 H26 107(2) . . . no
C14 C13 H25 105(3) . . . no
C14 C13 H26 112(2) . . . no
H25 C13 H26 116(4) . . . no
C13 C14 C15 111.1(4) . . . no
C13 C14 H27 113(3) . . . no
C13 C14 H28 109(3) . . . no
C15 C14 H27 106(3) . . . no
C15 C14 H28 107(3) . . . no
H27 C14 H28 111(4) . . . no
C10 C15 C14 110.2(4) . . . no
C10 C15 H29 110(3) . . . no
C10 C15 H30 106(3) . . . no
C14 C15 H29 111(3) . . . no
C14 C15 H30 103(3) . . . no
H29 C15 H30 116(4) . . . no
Si2 C16 H31 114(3) . . . no
Si2 C16 H32 112(3) . . . no
Si2 C16 H33 105(3) . . . no
H31 C16 H32 107(4) . . . no
H31 C16 H33 109(4) . . . no
H32 C16 H33 110(4) . . . no
Si2 C17 H34 112(3) . . . no
Si2 C17 H35 109(2) . . . no
Si2 C17 H36 114(3) . . . no
H34 C17 H35 107(4) . . . no
H34 C17 H36 106(4) . . . no
H35 C17 H36 109(3) . . . no
P2 C18 Si2 116.90(17) . . . no
P2 C18 H37 110(2) . . . no
P2 C18 H38 108(3) . . . no
Si2 C18 H37 111(2) . . . no
Si2 C18 H38 104(2) . . . no
H37 C18 H38 105(3) . . . no
P2 C19 C20 112.0(2) . . . no
P2 C19 C24 115.6(2) . . . no
P2 C19 H39 104(2) . . . no
C20 C19 C24 108.6(3) . . . no
C20 C19 H39 108(2) . . . no
C24 C19 H39 108(2) . . . no
C19 C20 C21 112.0(3) . . . no
C19 C20 H40 111(2) . . . no
C19 C20 H41 110(2) . . . no
C21 C20 H40 111(2) . . . no
C21 C20 H41 107(2) . . . no
H40 C20 H41 105(3) . . . no
C20 C21 C22 110.7(3) . . . no
C20 C21 H42 109(2) . . . no
C20 C21 H43 109(3) . . . no
C22 C21 H42 108(2) . . . no
C22 C21 H43 111(3) . . . no
H42 C21 H43 109(3) . . . no
C21 C22 C23 111.5(3) . . . no
C21 C22 H44 112(2) . . . no
C21 C22 H45 109(3) . . . no
C23 C22 H44 108(2) . . . no
C23 C22 H45 109(3) . . . no
H44 C22 H45 108(4) . . . no
C22 C23 C24 112.2(3) . . . no
C22 C23 H46 111(2) . . . no
C22 C23 H47 109(2) . . . no
C24 C23 H46 109(2) . . . no
C24 C23 H47 110(2) . . . no
H46 C23 H47 105(3) . . . no
C19 C24 C23 110.3(3) . . . no
C19 C24 H48 110(2) . . . no
C19 C24 H49 112(2) . . . no
C23 C24 H48 109(2) . . . no
C23 C24 H49 105(2) . . . no
H48 C24 H49 111(3) . . . no
P2 C25 C26 111.1(2) . . . no
P2 C25 C30 114.4(2) . . . no
P2 C25 H50 103(2) . . . no
C26 C25 C30 109.6(3) . . . no
C26 C25 H50 111(2) . . . no
C30 C25 H50 108(2) . . . no
C25 C26 C27 111.1(3) . . . no
C25 C26 H51 108(2) . . . no
C25 C26 H52 110(2) . . . no
C27 C26 H51 109(2) . . . no
C27 C26 H52 110(2) . . . no
H51 C26 H52 108(3) . . . no
C26 C27 C28 111.1(3) . . . no
C26 C27 H53 111(3) . . . no
C26 C27 H54 108(2) . . . no
C28 C27 H53 108(3) . . . no
C28 C27 H54 112(2) . . . no
H53 C27 H54 107(3) . . . no
C27 C28 C29 110.9(3) . . . no
C27 C28 H55 109(3) . . . no
C27 C28 H56 111(3) . . . no
C29 C28 H55 111(3) . . . no
C29 C28 H56 109(3) . . . no
H55 C28 H56 106(4) . . . no
C28 C29 C30 110.8(3) . . . no
C28 C29 H57 108(2) . . . no
C28 C29 H58 112(2) . . . no
C30 C29 H57 110(2) . . . no
C30 C29 H58 109(2) . . . no
H57 C29 H58 107(3) . . . no
C25 C30 C29 111.0(3) . . . no
C25 C30 H59 112(2) . . . no
C25 C30 H60 108(2) . . . no
C29 C30 H59 108(2) . . . no
C29 C30 H60 108(2) . . . no
H59 C30 H60 109(3) . . . no

loop_
_geom_bond_atom_site_label_1
_geom_bond_atom_site_label_2
_geom_bond_distance
_geom_bond_site_symmetry_1
_geom_bond_site_symmetry_2
_geom_bond_publ_flag
Re1 Cl1 2.3907(7) . . no
Re1 Cl2 2.4190(7) . . no
Re1 P1 2.4128(8) . . no
Re1 P2 2.4276(8) . . no
Re1 N1 1.651(3) . . no
P1 C3 1.838(3) . . no
P1 C4 1.859(3) . . no
P1 C10 1.862(3) . . no
P2 C18 1.818(3) . . no
P2 C19 1.862(3) . . no
P2 C25 1.851(3) . . no
Si1 O1 1.650(2) . . no
Si1 C1 1.864(4) . . no
Si1 C2 1.845(4) . . no
Si1 C3 1.879(3) . . no
Si2 O1 1.669(2) . . no
Si2 C16 1.860(4) . . no
Si2 C17 1.848(4) . . no
Si2 C18 1.884(3) . . no
C1 H1 0.93(5) . . no
C1 H2 1.00(4) . . no
C1 H3 0.94(5) . . no
C2 H4 0.96(4) . . no
C2 H5 0.93(4) . . no
C2 H6 0.96(5) . . no
C3 H7 0.91(4) . . no
C3 H8 0.89(4) . . no
C4 C5 1.530(4) . . no
C4 C9 1.531(4) . . no
C4 H9 1.02(3) . . no
C5 C6 1.531(5) . . no
C5 H10 0.93(4) . . no
C5 H11 0.99(4) . . no
C6 C7 1.525(5) . . no
C6 H12 1.00(4) . . no
C6 H13 0.89(4) . . no
C7 C8 1.524(5) . . no
C7 H14 1.00(4) . . no
C7 H15 1.01(5) . . no
C8 C9 1.531(5) . . no
C8 H16 0.94(4) . . no
C8 H17 0.94(4) . . no
C9 H18 0.99(4) . . no
C9 H19 1.00(4) . . no
C10 C11 1.521(5) . . no
C10 C15 1.524(5) . . no
C10 H20 1.06(5) . . no
C11 C12 1.517(5) . . no
C11 H21 0.95(4) . . no
C11 H22 1.01(4) . . no
C12 C13 1.517(6) . . no
C12 H23 0.96(4) . . no
C12 H24 0.93(4) . . no
C13 C14 1.520(6) . . no
C13 H25 1.00(5) . . no
C13 H26 1.06(4) . . no
C14 C15 1.529(6) . . no
C14 H27 0.93(5) . . no
C14 H28 0.99(5) . . no
C15 H29 1.01(5) . . no
C15 H30 1.01(5) . . no
C16 H31 0.92(4) . . no
C16 H32 0.90(5) . . no
C16 H33 0.86(5) . . no
C17 H34 0.89(5) . . no
C17 H35 0.93(4) . . no
C17 H36 0.92(4) . . no
C18 H37 0.97(4) . . no
C18 H38 0.93(4) . . no
C19 C20 1.529(5) . . no
C19 C24 1.538(4) . . no
C19 H39 0.96(4) . . no
C20 C21 1.527(5) . . no
C20 H40 0.95(4) . . no
C20 H41 0.94(4) . . no
C21 C22 1.521(5) . . no
C21 H42 0.97(4) . . no
C21 H43 0.98(4) . . no
C22 C23 1.519(5) . . no
C22 H44 0.98(4) . . no
C22 H45 0.95(4) . . no
C23 C24 1.537(5) . . no
C23 H46 0.97(4) . . no
C23 H47 0.94(4) . . no
C24 H48 0.97(4) . . no
C24 H49 0.96(4) . . no
C25 C26 1.537(4) . . no
C25 C30 1.529(4) . . no
C25 H50 0.95(3) . . no
C26 C27 1.524(5) . . no
C26 H51 1.00(4) . . no
C26 H52 0.94(4) . . no
C27 C28 1.516(6) . . no
C27 H53 0.92(4) . . no
C27 H54 0.95(4) . . no
C28 C29 1.528(5) . . no
C28 H55 0.95(5) . . no
C28 H56 0.92(4) . . no
C29 C30 1.526(5) . . no
C29 H57 0.96(4) . . no
C29 H58 1.02(4) . . no
C30 H59 0.96(4) . . no
C30 H60 0.94(4) . . no
